data_1565407
loop_
_publ_author_name
'Chen, Jiahua'
'Lim, Jun Wei'
'Ong, Derek Yiren'
'Chiba, Shunsuke'

_publ_section_title
;
 Iterative addition of carbon nucleophiles to <i>N</i>,<i>N</i>-dialkyl
 carboxamides for synthesis of \a-tertiary amines.
;
_journal_issue 1
_journal_name_full 'Chemical science'
_journal_page_first 99
_journal_page_last 104
_journal_paper_doi 10.1039/d1sc05876b
_journal_volume 13
_journal_year 2021
_chemical_formula_sum 'C20 H21 N'
_chemical_formula_weight 275.38
_chemical_name_systematic N,N-dimethyl-1-(naphthalen-2-yl)-1-phenylethan-1-amine
_space_group_crystal_system orthorhombic
_space_group_IT_number 33
_space_group_name_Hall 'P 2c -2n'
_space_group_name_H-M_alt 'P n a 21'
_atom_sites_solution_hydrogens geom
_atom_sites_solution_primary dual
_audit_update_record
;
2021-08-25 deposited with the CCDC.	2021-11-26 downloaded from the CCDC.
;
_cell_angle_alpha 90
_cell_angle_beta 90
_cell_angle_gamma 90
_cell_formula_units_Z 4
_cell_length_a 23.603(2)
_cell_length_b 6.0263(7)
_cell_length_c 10.4104(12)
_cell_measurement_reflns_used 4013
_cell_measurement_temperature 100.(2)
_cell_measurement_theta_max 67.9782
_cell_measurement_theta_min 5.6671
_cell_volume 1480.8(3)
_computing_cell_refinement 'SAINT V8.38A (Bruker AXS Inc., 2017)'
_computing_data_collection 'APEX3 (Bruker AXS Inc., 2018)'
_computing_data_reduction 'SAINT V8.38A (Bruker AXS Inc., 2017)'
_computing_molecular_graphics 'XP (Bruker AXS Inc., 2018)'
_computing_publication_material 'APEX3 (Bruker AXS Inc., 2018)'
_computing_structure_refinement 'SHELXL-2018/3 (Sheldrick, 2018)'
_computing_structure_solution 'SHELXT (Bruker AXS Inc., 2018)'
_diffrn_ambient_temperature 100.(2)
_diffrn_detector_area_resol_mean 8.3333
_diffrn_measured_fraction_theta_full 0.981
_diffrn_measured_fraction_theta_max 0.981
_diffrn_measurement_device_type 'CCD area detector'
_diffrn_measurement_method 'phi and omega scans'
_diffrn_radiation_monochromator 'Multilayer Mirror'
_diffrn_radiation_type CuK\a
_diffrn_radiation_wavelength 1.54178
_diffrn_reflns_av_R_equivalents 0.0534
_diffrn_reflns_av_unetI/netI 0.0719
_diffrn_reflns_limit_h_max 28
_diffrn_reflns_limit_h_min -27
_diffrn_reflns_limit_k_max 7
_diffrn_reflns_limit_k_min -6
_diffrn_reflns_limit_l_max 12
_diffrn_reflns_limit_l_min -12
_diffrn_reflns_number 5414
_diffrn_reflns_theta_full 68.21
_diffrn_reflns_theta_max 68.21
_diffrn_reflns_theta_min 5.67
_diffrn_source 'Incoatec Microfocus Source'
_diffrn_source_type 'Bruker Kappa Duo APEX2'
_exptl_absorpt_coefficient_mu 0.536
_exptl_absorpt_correction_T_max 0.92
_exptl_absorpt_correction_T_min 0.70
_exptl_absorpt_correction_type multi-scan
_exptl_absorpt_process_details
;
SADABS-2016/2 - Bruker AXS area detector scaling and absorption correction
;
_exptl_crystal_colour colourless
_exptl_crystal_density_diffrn 1.235
_exptl_crystal_density_method 'not measured'
_exptl_crystal_description block
_exptl_crystal_F_000 592
_exptl_crystal_size_max 0.220
_exptl_crystal_size_mid 0.200
_exptl_crystal_size_min 0.160
_refine_diff_density_max 0.259
_refine_diff_density_min -0.184
_refine_ls_abs_structure_details
;

Flack x determined using 693 quotients [(I+)-(I-)]/[(I+)+(I-)]
(Parsons, Flack and Wagner, Acta Cryst. B69 (2013) 249-259).
;
_refine_ls_abs_structure_Flack -1.1(7)
_refine_ls_extinction_coef 0.0074(16)
_refine_ls_extinction_method 'SHELXL-2018/3 (Sheldrick 2018)'
_refine_ls_goodness_of_fit_ref 1.043
_refine_ls_hydrogen_treatment constr
_refine_ls_matrix_type full
_refine_ls_number_parameters 194
_refine_ls_number_reflns 2169
_refine_ls_number_restraints 1
_refine_ls_restrained_S_all 1.043
_refine_ls_R_factor_all 0.0465
_refine_ls_R_factor_gt 0.0453
_refine_ls_shift/su_max 0.000
_refine_ls_shift/su_mean 0.000
_refine_ls_structure_factor_coef Fsqd
_refine_ls_weighting_details 'w=1/[\s^2^(Fo^2^)+(0.0750P)^2^+0.1116P] where P=(Fo^2^+2Fc^2^)/3'
_refine_ls_weighting_scheme calc
_refine_ls_wR_factor_gt 0.1222
_refine_ls_wR_factor_ref 0.1237
_reflns_number_gt 2080
_reflns_number_total 2169
_reflns_threshold_expression 'I > 2\s(I)'
_cod_data_source_file d1sc05876b2.cif
_cod_data_source_block chiba458s
_cod_depositor_comments
;
The following automatic conversions were performed:

data item '_exptl_absorpt_correction_type' value 'Multi-Scan' was
changed to 'multi-scan' in accordance with the
/home/data/users/saulius/crontab/automatic-downloads/rss-feeds/RSC/lib/dictionaries/cif_core.dic
dictionary named 'cif_core.dic' version 2.4.2 last updated on
2011-04-26.

Automatic conversion script
Id: cif_fix_values 7556 2019-12-06 15:28:31Z antanas 

 Adding full bibliography for 1565407.cif.
;
_cod_database_code 1565407

loop_
_space_group_symop_operation_xyz
'x, y, z'
'-x, -y, z+1/2'
'x+1/2, -y+1/2, z'
'-x+1/2, y+1/2, z+1/2'

loop_
_atom_site_type_symbol
_atom_site_label
_atom_site_fract_x
_atom_site_fract_y
_atom_site_fract_z
_atom_site_U_iso_or_equiv
_atom_site_adp_type
_atom_site_calc_flag
_atom_site_refinement_flags_adp
_atom_site_refinement_flags_occupancy
_atom_site_refinement_flags_posn
_atom_site_occupancy
_atom_site_disorder_assembly
_atom_site_disorder_group
C C1 0.65942(11) 1.0374(4) 0.2658(3) 0.0216(6) Uani d . . . 1 . .
H H1 0.678009 1.163893 0.300254 0.026 Uiso calc U . R 1 . .
C C2 0.63346(11) 1.0512(5) 0.1458(3) 0.0255(7) Uani d . . . 1 . .
H H2 0.635296 1.185916 0.098541 0.031 Uiso calc U . R 1 . .
C C3 0.60499(11) 0.8705(5) 0.0947(3) 0.0259(6) Uani d . . . 1 . .
H H3 0.587777 0.879301 0.012413 0.031 Uiso calc U . R 1 . .
C C4 0.60211(12) 0.6766(5) 0.1660(3) 0.0267(7) Uani d . . . 1 . .
H H4 0.581668 0.552858 0.13363 0.032 Uiso calc U . R 1 . .
C C5 0.62878(11) 0.6624(4) 0.2837(3) 0.0235(6) Uani d . . . 1 . .
H H5 0.626824 0.527253 0.330415 0.028 Uiso calc U . R 1 . .
C C6 0.65844(10) 0.8404(4) 0.3357(3) 0.0194(6) Uani d . . . 1 . .
C C7 0.68582(10) 0.8174(4) 0.4695(3) 0.0192(6) Uani d . . . 1 . .
C C8 0.72419(10) 0.6109(4) 0.4721(3) 0.0213(6) Uani d . . . 1 . .
H H8A 0.753025 0.62353 0.404708 0.032 Uiso calc U . R 1 . .
H H8B 0.701248 0.477887 0.457076 0.032 Uiso calc U . R 1 . .
H H8C 0.742741 0.599893 0.556036 0.032 Uiso calc U . R 1 . .
C C9 0.63681(10) 0.7952(4) 0.5653(2) 0.0188(6) Uani d . . . 1 . .
C C10 0.59542(11) 0.9674(4) 0.5690(3) 0.0229(6) Uani d . . . 1 . .
H H10 0.599561 1.091572 0.513498 0.028 Uiso calc U . R 1 . .
C C11 0.55006(11) 0.9588(4) 0.6499(3) 0.0231(6) Uani d . . . 1 . .
H H11 0.522827 1.07489 0.648691 0.028 Uiso calc U . R 1 . .
C C12 0.54313(11) 0.7786(5) 0.7357(3) 0.0227(6) Uani d . . . 1 . .
C C13 0.49733(10) 0.7655(5) 0.8242(3) 0.0259(6) Uani d . . . 1 . .
H H13 0.469912 0.880842 0.826536 0.031 Uiso calc U . R 1 . .
C C14 0.49229(11) 0.5892(5) 0.9059(3) 0.0296(7) Uani d . . . 1 . .
H H14 0.461807 0.583717 0.965372 0.036 Uiso calc U . R 1 . .
C C15 0.53228(12) 0.4153(5) 0.9020(3) 0.0293(7) Uani d . . . 1 . .
H H15 0.527922 0.290927 0.957217 0.035 Uiso calc U . R 1 . .
C C16 0.57722(12) 0.4244(5) 0.8194(3) 0.0257(6) Uani d . . . 1 . .
H H16 0.604286 0.307677 0.8193 0.031 Uiso calc U . R 1 . .
C C17 0.58400(11) 0.6053(5) 0.7340(3) 0.0206(6) Uani d . . . 1 . .
C C18 0.62999(10) 0.6196(4) 0.6469(3) 0.0205(6) Uani d . . . 1 . .
H H18 0.657051 0.502967 0.645232 0.025 Uiso calc U . R 1 . .
C C19 0.73119(12) 1.0490(4) 0.6363(3) 0.0244(7) Uani d . . . 1 . .
H H19A 0.753585 0.921752 0.665657 0.037 Uiso calc U . R 1 . .
H H19B 0.695824 1.056581 0.68541 0.037 Uiso calc U . R 1 . .
H H19C 0.75288 1.185791 0.649315 0.037 Uiso calc U . R 1 . .
C C20 0.77131(10) 1.0419(5) 0.4279(3) 0.0253(6) Uani d . . . 1 . .
H H20A 0.78637 1.192657 0.436583 0.038 Uiso calc U . R 1 . .
H H20B 0.764169 1.010042 0.336969 0.038 Uiso calc U . R 1 . .
H H20C 0.798896 0.935306 0.461711 0.038 Uiso calc U . R 1 . .
N N1 0.71822(8) 1.0233(3) 0.5001(2) 0.0208(6) Uani d . . . 1 . .

loop_
_atom_site_aniso_label
_atom_site_aniso_U_11
_atom_site_aniso_U_22
_atom_site_aniso_U_33
_atom_site_aniso_U_12
_atom_site_aniso_U_13
_atom_site_aniso_U_23
C1 0.0219(12) 0.0155(12) 0.0273(15) -0.0001(9) 0.0024(11) -0.0007(13)
C2 0.0237(13) 0.0258(15) 0.0268(15) 0.0014(10) 0.0002(11) 0.0040(14)
C3 0.0244(13) 0.0328(15) 0.0205(13) 0.0011(11) -0.0021(11) -0.0027(14)
C4 0.0257(13) 0.0238(15) 0.0304(17) -0.0016(10) -0.0026(12) -0.0059(14)
C5 0.0237(13) 0.0180(13) 0.0288(16) 0.0008(10) 0.0007(11) -0.0036(14)
C6 0.0163(11) 0.0192(13) 0.0226(14) 0.0025(9) 0.0023(10) -0.0016(12)
C7 0.0205(12) 0.0124(12) 0.0248(14) 0.0012(9) -0.0002(11) -0.0030(12)
C8 0.0233(12) 0.0162(12) 0.0245(14) 0.0018(9) 0.0010(11) 0.0003(13)
C9 0.0214(12) 0.0164(12) 0.0185(14) -0.0002(10) -0.0023(10) -0.0040(12)
C10 0.0240(12) 0.0203(13) 0.0245(15) 0.0007(10) -0.0027(12) -0.0009(13)
C11 0.0225(13) 0.0227(14) 0.0241(14) 0.0042(10) -0.0044(11) -0.0045(13)
C12 0.0217(13) 0.0239(14) 0.0225(14) -0.0028(10) -0.0020(10) -0.0059(13)
C13 0.0184(12) 0.0353(15) 0.0240(14) -0.0019(11) 0.0007(11) -0.0069(14)
C14 0.0235(13) 0.0389(16) 0.0264(16) -0.0093(12) 0.0024(11) -0.0054(16)
C15 0.0343(14) 0.0284(15) 0.0253(16) -0.0127(12) -0.0005(12) 0.0006(14)
C16 0.0287(13) 0.0207(13) 0.0279(16) -0.0039(10) -0.0023(11) -0.0019(13)
C17 0.0248(13) 0.0188(13) 0.0180(14) -0.0048(10) -0.0031(10) -0.0033(12)
C18 0.0199(13) 0.0165(12) 0.0249(14) 0.0004(9) -0.0030(10) -0.0018(12)
C19 0.0260(13) 0.0171(13) 0.0301(17) 0.0005(10) -0.0046(12) -0.0018(13)
C20 0.0206(12) 0.0233(14) 0.0320(15) -0.0024(10) -0.0006(11) 0.0007(13)
N1 0.0205(11) 0.0174(10) 0.0244(14) -0.0026(8) -0.0011(9) -0.0031(11)

loop_
_atom_type_symbol
_atom_type_description
_atom_type_scat_dispersion_real
_atom_type_scat_dispersion_imag
_atom_type_scat_source
C C 0.0181 0.0091 'International Tables Vol C Tables 4.2.6.8 and 6.1.1.4'
H H 0.0000 0.0000 'International Tables Vol C Tables 4.2.6.8 and 6.1.1.4'
N N 0.0311 0.0180 'International Tables Vol C Tables 4.2.6.8 and 6.1.1.4'

loop_
_geom_angle_atom_site_label_1
_geom_angle_atom_site_label_2
_geom_angle_atom_site_label_3
_geom_angle_site_symmetry_1
_geom_angle_site_symmetry_3
_geom_angle
_geom_angle_publ_flag
C6 C1 C2 . . 120.8(3) ?
C6 C1 H1 . . 119.6 ?
C2 C1 H1 . . 119.6 ?
C3 C2 C1 . . 120.6(3) ?
C3 C2 H2 . . 119.7 ?
C1 C2 H2 . . 119.7 ?
C4 C3 C2 . . 118.8(3) ?
C4 C3 H3 . . 120.6 ?
C2 C3 H3 . . 120.6 ?
C5 C4 C3 . . 120.3(3) ?
C5 C4 H4 . . 119.8 ?
C3 C4 H4 . . 119.8 ?
C4 C5 C6 . . 121.9(3) ?
C4 C5 H5 . . 119.1 ?
C6 C5 H5 . . 119.1 ?
C5 C6 C1 . . 117.5(3) ?
C5 C6 C7 . . 119.6(2) ?
C1 C6 C7 . . 122.8(2) ?
N1 C7 C9 . . 108.7(2) ?
N1 C7 C8 . . 111.51(18) ?
C9 C7 C8 . . 111.2(2) ?
N1 C7 C6 . . 109.5(2) ?
C9 C7 C6 . . 106.22(18) ?
C8 C7 C6 . . 109.6(2) ?
C7 C8 H8A . . 109.5 ?
C7 C8 H8B . . 109.5 ?
H8A C8 H8B . . 109.5 ?
C7 C8 H8C . . 109.5 ?
H8A C8 H8C . . 109.5 ?
H8B C8 H8C . . 109.5 ?
C18 C9 C10 . . 117.8(2) ?
C18 C9 C7 . . 124.1(2) ?
C10 C9 C7 . . 118.1(2) ?
C11 C10 C9 . . 121.8(3) ?
C11 C10 H10 . . 119.1 ?
C9 C10 H10 . . 119.1 ?
C10 C11 C12 . . 120.7(2) ?
C10 C11 H11 . . 119.7 ?
C12 C11 H11 . . 119.7 ?
C11 C12 C17 . . 118.5(2) ?
C11 C12 C13 . . 122.6(2) ?
C17 C12 C13 . . 118.9(3) ?
C14 C13 C12 . . 120.8(3) ?
C14 C13 H13 . . 119.6 ?
C12 C13 H13 . . 119.6 ?
C13 C14 C15 . . 120.1(3) ?
C13 C14 H14 . . 119.9 ?
C15 C14 H14 . . 119.9 ?
C16 C15 C14 . . 120.5(3) ?
C16 C15 H15 . . 119.8 ?
C14 C15 H15 . . 119.8 ?
C15 C16 C17 . . 120.9(3) ?
C15 C16 H16 . . 119.5 ?
C17 C16 H16 . . 119.5 ?
C18 C17 C16 . . 122.3(2) ?
C18 C17 C12 . . 118.9(3) ?
C16 C17 C12 . . 118.7(3) ?
C9 C18 C17 . . 122.3(2) ?
C9 C18 H18 . . 118.8 ?
C17 C18 H18 . . 118.8 ?
N1 C19 H19A . . 109.5 ?
N1 C19 H19B . . 109.5 ?
H19A C19 H19B . . 109.5 ?
N1 C19 H19C . . 109.5 ?
H19A C19 H19C . . 109.5 ?
H19B C19 H19C . . 109.5 ?
N1 C20 H20A . . 109.5 ?
N1 C20 H20B . . 109.5 ?
H20A C20 H20B . . 109.5 ?
N1 C20 H20C . . 109.5 ?
H20A C20 H20C . . 109.5 ?
H20B C20 H20C . . 109.5 ?
C19 N1 C20 . . 108.1(2) ?
C19 N1 C7 . . 113.8(2) ?
C20 N1 C7 . . 113.1(2) ?

loop_
_geom_bond_atom_site_label_1
_geom_bond_atom_site_label_2
_geom_bond_site_symmetry_2
_geom_bond_distance
_geom_bond_publ_flag
C1 C6 . 1.393(4) ?
C1 C2 . 1.394(4) ?
C1 H1 . 0.95 ?
C2 C3 . 1.386(4) ?
C2 H2 . 0.95 ?
C3 C4 . 1.385(4) ?
C3 H3 . 0.95 ?
C4 C5 . 1.380(4) ?
C4 H4 . 0.95 ?
C5 C6 . 1.391(4) ?
C5 H5 . 0.95 ?
C6 C7 . 1.541(4) ?
C7 N1 . 1.492(3) ?
C7 C9 . 1.533(4) ?
C7 C8 . 1.540(3) ?
C8 H8A . 0.98 ?
C8 H8B . 0.98 ?
C8 H8C . 0.98 ?
C9 C18 . 1.367(4) ?
C9 C10 . 1.426(4) ?
C10 C11 . 1.363(4) ?
C10 H10 . 0.95 ?
C11 C12 . 1.416(4) ?
C11 H11 . 0.95 ?
C12 C17 . 1.422(4) ?
C12 C13 . 1.422(4) ?
C13 C14 . 1.366(5) ?
C13 H13 . 0.95 ?
C14 C15 . 1.411(4) ?
C14 H14 . 0.95 ?
C15 C16 . 1.367(4) ?
C15 H15 . 0.95 ?
C16 C17 . 1.416(4) ?
C16 H16 . 0.95 ?
C17 C18 . 1.417(4) ?
C18 H18 . 0.95 ?
C19 N1 . 1.459(4) ?
C19 H19A . 0.98 ?
C19 H19B . 0.98 ?
C19 H19C . 0.98 ?
C20 N1 . 1.466(3) ?
C20 H20A . 0.98 ?
C20 H20B . 0.98 ?
C20 H20C . 0.98 ?
